data_9004914
loop_
_publ_author_name
'Locock A J'
'Burns P C'
'Flynn T M'

_publ_section_title
;Structures of strontium- and barium-dominant compounds that contain the
 autunite-type sheet
;
_journal_name_full 'The Canadian Mineralogist'
_journal_page_first 721
_journal_page_last 733
_journal_paper_doi 10.2113/gscanmin.43.2.721
_journal_volume 43
_journal_year 2005
_chemical_formula_sum 'Ba H14 O19 P2 U2'
_chemical_name_mineral 'Meta-uranocircite I'

loop_
_[local]_alternative_name_id
_[local]_alternative_name_type
_[local]_alternative_name_source
_[local]_alternative_name_source_id
_[local]_alternative_name_value
1 mineral AMCSD 0006010 'Meta-uranocircite I'
2 mineral AMCSD 0006011 'Metauranocircite I'

_space_group_IT_number 4
_symmetry_space_group_name_Hall 'P 2yb'
_symmetry_space_group_name_H-M 'P 1 21 1'
_cell_angle_alpha 90
_cell_angle_beta 90.023
_cell_angle_gamma 90
_cell_length_a 6.943
_cell_length_b 17.634
_cell_length_c 6.952
_cell_formula_units_Z 2
_cell_volume 851.153
_cod_original_formula_sum 'U2 Ba P2 O19 H14'
_cod_database_code 9004914

loop_
_symmetry_equiv_pos_as_xyz
x,y,z
-x,1/2+y,-z

loop_
_atom_site_aniso_label
_atom_site_aniso_U_11
_atom_site_aniso_U_22
_atom_site_aniso_U_33
_atom_site_aniso_U_12
_atom_site_aniso_U_13
_atom_site_aniso_U_23
U1 0.00900 0.01700 0.00900 0.00000 -0.00100 0.00000
U2 0.00600 0.01800 0.01000 0.00000 -0.00200 0.00000
Ba 0.02300 0.03300 0.02400 -0.00700 -0.00100 -0.00500
P1 0.00700 0.02200 0.00900 0.00000 -0.00100 0.00100
P2 0.00700 0.02000 0.01200 -0.00100 0.00000 0.00000

loop_
_atom_site_type_symbol
_atom_site_label
_atom_site_fract_x
_atom_site_fract_y
_atom_site_fract_z
_atom_site_U_iso_or_equiv
_atom_site_attached_hydrogens
U U1 0.53500 0.07110 0.54640 0.01200 0
U U2 0.04120 0.16650 0.04040 0.01100 0
Ba Ba 0.39840 0.33990 0.18040 0.02700 0
P P1 0.03620 0.11800 -0.45910 0.01300 0
P P2 0.53480 0.12030 0.05180 0.01300 0
O O1 0.53600 0.17250 0.53500 0.02600 0
O O2 0.04400 0.06700 0.04200 0.02000 0
O O3 0.48930 0.07680 0.87160 0.01900 0
O O4 0.56900 0.06700 0.21860 0.01300 0
O O5 0.21070 0.06760 -0.49110 0.01600 0
O O6 -0.28300 0.17140 0.02000 0.02100 0
O O7 -0.14060 0.07000 -0.42520 0.01900 0
O O8 0.06600 0.17320 -0.28500 0.02300 0
O O9 0.00620 0.17160 -0.63300 0.02000 0
O O10 0.36740 0.17730 0.09690 0.01300 0
O O11 0.53800 -0.02950 0.56160 0.01600 0
O O12 0.04800 0.26940 0.04000 0.01700 0
O Wat13 0.25600 0.30720 0.55400 0.04000 2
O Wat14 0.69300 0.43290 0.05700 0.03700 2
O Wat15 0.75200 0.31090 0.38800 0.03300 2
O Wat16 0.24200 0.42260 -0.13800 0.04200 2
O Wat17 -0.05200 -0.08030 -0.26600 0.03000 2
O Wat18 0.58000 0.30290 -0.17600 0.04400 2
O Wat19 0.13900 -0.07700 -0.71000 0.04900 2

_database_code_amcsd 0006010

loop_
_cod_related_entry_id
_cod_related_entry_database
_cod_related_entry_code
1 AMCSD 0006010
2 AMCSD 0006011
